data_7133979
loop_
_publ_author_name
'Ge, Shen'
'Zhu, Yi-Ming'
'Xu, Xiao-Ping'
'Zi, You'
'Ji, Shun-Jun'

_publ_section_title
;
 Palladium-catalyzed cascade cyclization of isocyanides with
 di-(<i>o</i>-iodophenyl)sulfonylguanidines: access to heterocyclic fused
 quinazolines.
;
_journal_issue 98
_journal_name_full 'Chemical communications (Cambridge, England)'
_journal_page_first 14613
_journal_page_last 14616
_journal_paper_doi 10.1039/d4cc04084h
_journal_volume 60
_journal_year 2024
_chemical_formula_moiety 'C26 H25 N5 O2 S'
_chemical_formula_sum 'C26 H25 N5 O2 S'
_chemical_formula_weight 471.57
_space_group_crystal_system monoclinic
_space_group_IT_number 14
_space_group_name_Hall '-P 2yn'
_space_group_name_H-M_alt 'P 1 21/n 1'
_atom_sites_solution_hydrogens geom
_audit_creation_date 2022-07-28
_audit_creation_method
;
Olex2 1.3
(compiled 2020.11.12 svn.r5f609507 for OlexSys, GUI svn.r6408)
;
_audit_update_record
;
2022-12-07 deposited with the CCDC.	2024-11-06 downloaded from the CCDC.
;
_cell_angle_alpha 90
_cell_angle_beta 112.472(7)
_cell_angle_gamma 90
_cell_formula_units_Z 4
_cell_length_a 13.132(3)
_cell_length_b 13.230(4)
_cell_length_c 14.822(4)
_cell_measurement_reflns_used 9945
_cell_measurement_temperature 296.15
_cell_measurement_theta_max 23.79
_cell_measurement_theta_min 2.34
_cell_volume 2379.6(11)
_computing_molecular_graphics 'Olex2 1.3 (Dolomanov et al., 2009)'
_computing_publication_material 'Olex2 1.3 (Dolomanov et al., 2009)'
_computing_structure_refinement 'SHELXL 2018/3 (Sheldrick, 2015)'
_computing_structure_solution 'SHELXT 2014/5 (Sheldrick, 2014)'
_diffrn_ambient_temperature 296.15
_diffrn_measured_fraction_theta_full 0.999
_diffrn_measured_fraction_theta_max 0.998
_diffrn_measurement_device_type 'Bruker APEX-II CCD'
_diffrn_measurement_method '\f and \w scans'
_diffrn_radiation_type MoK\a
_diffrn_radiation_wavelength 0.71073
_diffrn_reflns_av_R_equivalents 0.0822
_diffrn_reflns_av_unetI/netI 0.0668
_diffrn_reflns_Laue_measured_fraction_full 0.999
_diffrn_reflns_Laue_measured_fraction_max 0.998
_diffrn_reflns_limit_h_max 17
_diffrn_reflns_limit_h_min -17
_diffrn_reflns_limit_k_max 17
_diffrn_reflns_limit_k_min -17
_diffrn_reflns_limit_l_max 19
_diffrn_reflns_limit_l_min -15
_diffrn_reflns_number 38944
_diffrn_reflns_point_group_measured_fraction_full 0.999
_diffrn_reflns_point_group_measured_fraction_max 0.998
_diffrn_reflns_theta_full 25.242
_diffrn_reflns_theta_max 27.552
_diffrn_reflns_theta_min 2.277
_diffrn_source_current 1.0
_diffrn_source_power 0.05
_diffrn_source_voltage 50.0
_diffrn_standards_number 0
_exptl_absorpt_coefficient_mu 0.170
_exptl_absorpt_correction_T_max 0.7456
_exptl_absorpt_correction_T_min 0.6957
_exptl_absorpt_correction_type multi-scan
_exptl_absorpt_process_details
;
SADABS-2014/5 (Bruker,2014/5) was used for absorption correction.
wR2(int) was 0.1501 before and 0.0850 after correction.
The Ratio of minimum to maximum transmission is 0.9331.
The \l/2 correction factor is Not present.
;
_exptl_crystal_colour yellow
_exptl_crystal_colour_primary yellow
_exptl_crystal_density_diffrn 1.316
_exptl_crystal_description block
_exptl_crystal_F_000 992
_exptl_crystal_size_max 0.4
_exptl_crystal_size_mid 0.2
_exptl_crystal_size_min 0.1
_refine_diff_density_max 0.960
_refine_diff_density_min -1.053
_refine_diff_density_rms 0.068
_refine_ls_extinction_method none
_refine_ls_goodness_of_fit_ref 1.032
_refine_ls_hydrogen_treatment constr
_refine_ls_matrix_type full
_refine_ls_number_parameters 311
_refine_ls_number_reflns 5488
_refine_ls_number_restraints 1
_refine_ls_restrained_S_all 1.041
_refine_ls_R_factor_all 0.1331
_refine_ls_R_factor_gt 0.0711
_refine_ls_shift/su_max 0.000
_refine_ls_shift/su_mean 0.000
_refine_ls_structure_factor_coef Fsqd
_refine_ls_weighting_details 'w=1/[\s^2^(Fo^2^)+(0.0820P)^2^+2.4624P] where P=(Fo^2^+2Fc^2^)/3'
_refine_ls_weighting_scheme calc
_refine_ls_wR_factor_gt 0.1653
_refine_ls_wR_factor_ref 0.1921
_reflns_Friedel_coverage 0.000
_reflns_number_gt 3247
_reflns_number_total 5488
_reflns_threshold_expression 'I > 2\s(I)'
_cod_data_source_file d4cc04084h2.cif
_cod_data_source_block b211203a_0m_a
_cod_depositor_comments 'Adding full bibliography for 7133979--7133980.cif.'
_cod_original_cell_volume 2379.5(11)
_cod_database_code 7133979
_shelx_shelxl_version_number 2018/3
_shelx_space_group_comment
;
The symmetry employed for this shelxl refinement is uniquely defined
by the following loop, which should always be used as a source of
symmetry information in preference to the above space-group names.
They are only intended as comments.
;
_shelx_estimated_absorpt_t_max 0.983
_shelx_estimated_absorpt_t_min 0.935
_olex2_refinement_description
;
1. Fixed Uiso
 At 1.2 times of:
  All C(H) groups, All N(H) groups
 At 1.5 times of:
  All C(H,H,H) groups
2. Restrained distances
 H00G-H007
 2.12 with sigma of 0.001
3.a Aromatic/amide H refined with riding coordinates:
 N007(H007), C00G(H00G), C00H(H00H), C00J(H00J), C00K(H00K), C00L(H00L),
 C00M(H00M), C00O(H00O), C00P(H00P), C00Q(H00Q), C00R(H00R), C00U(H00U),
 C00W(H00W)
3.b Idealised Me refined as rotating group:
 C00S(H00A,H00B,H00C), C00T(H00D,H00E,H00F), C00V(H00I,H00N,H00S), C00Y(H00T,
 H00V,H00X)
;
_olex2_submission_special_instructions 'No special instructions were received'

loop_
_space_group_symop_operation_xyz
'x, y, z'
'-x+1/2, y+1/2, -z+1/2'
'-x, -y, -z'
'x-1/2, -y-1/2, z-1/2'

loop_
_atom_site_label
_atom_site_type_symbol
_atom_site_fract_x
_atom_site_fract_y
_atom_site_fract_z
_atom_site_U_iso_or_equiv
_atom_site_adp_type
_atom_site_occupancy
_atom_site_site_symmetry_order
_atom_site_calc_flag
_atom_site_refinement_flags_posn
_atom_site_refinement_flags_adp
_atom_site_refinement_flags_occupancy
_atom_site_disorder_assembly
_atom_site_disorder_group
S001 S 0.15685(6) 0.31127(6) 0.41088(6) 0.0374(2) Uani 1 1 d . . . . .
O002 O 0.08156(19) 0.27438(19) 0.31866(17) 0.0524(6) Uani 1 1 d . . . . .
O003 O 0.12586(18) 0.40158(17) 0.44848(19) 0.0506(6) Uani 1 1 d . . . . .
N004 N 0.44542(19) 0.30387(18) 0.40236(17) 0.0305(6) Uani 1 1 d . . . . .
N005 N 0.3145(2) 0.1710(2) 0.38072(19) 0.0376(6) Uani 1 1 d . . . . .
N006 N 0.63564(19) 0.2638(2) 0.44992(18) 0.0365(6) Uani 1 1 d . . . . .
N007 N 0.2758(2) 0.33429(19) 0.41612(17) 0.0394(7) Uani 1 1 d . . . . .
H007 H 0.301713 0.394090 0.432998 0.047 Uiso 1 1 calc DR U . . .
N008 N 0.7661(2) 0.38693(19) 0.51928(18) 0.0364(6) Uani 1 1 d . . . . .
C009 C 0.5783(2) 0.4374(2) 0.4229(2) 0.0296(6) Uani 1 1 d . . . . .
C00A C 0.3391(2) 0.2668(2) 0.3960(2) 0.0336(7) Uani 1 1 d . . . . .
C00B C 0.4675(2) 0.4073(2) 0.3910(2) 0.0307(7) Uani 1 1 d . . . . .
C00C C 0.5019(2) 0.1318(2) 0.3984(2) 0.0342(7) Uani 1 1 d . . . . .
C00D C 0.5300(2) 0.2366(2) 0.4175(2) 0.0334(7) Uani 1 1 d . . . . .
C00E C 0.6623(2) 0.3617(2) 0.4665(2) 0.0314(7) Uani 1 1 d . . . . .
C00F C 0.3922(3) 0.1036(2) 0.3778(2) 0.0351(7) Uani 1 1 d . . . . .
C00G C 0.3856(3) 0.4799(2) 0.33559(18) 0.0410(8) Uani 1 1 d . . . . .
H00G H 0.312213 0.460179 0.307267 0.049 Uiso 1 1 calc DR U . . .
C00H C 0.6035(3) 0.5369(2) 0.4058(2) 0.0353(7) Uani 1 1 d . . . . .
H00H H 0.676724 0.557424 0.427712 0.042 Uiso 1 1 calc R U . . .
C00I C 0.1693(2) 0.2157(2) 0.4983(2) 0.0365(7) Uani 1 1 d . . . . .
C00J C 0.4124(3) 0.5733(2) 0.3242(2) 0.0409(8) Uani 1 1 d . . . . .
H00J H 0.356960 0.619932 0.293376 0.049 Uiso 1 1 calc R U . . .
C00K C 0.5216(3) 0.6040(2) 0.3573(2) 0.0407(8) Uani 1 1 d . . . . .
H00K H 0.539076 0.669806 0.346469 0.049 Uiso 1 1 calc R U . . .
C00L C 0.3632(3) 0.0012(2) 0.3589(2) 0.0431(8) Uani 1 1 d . . . . .
H00L H 0.291547 -0.019365 0.347038 0.052 Uiso 1 1 calc R U . . .
C00M C 0.5800(3) 0.0586(3) 0.3988(3) 0.0459(8) Uani 1 1 d . . . . .
H00M H 0.652947 0.077262 0.413837 0.055 Uiso 1 1 calc R U . . .
C00N C 0.8609(2) 0.3159(2) 0.5641(2) 0.0407(8) Uani 1 1 d . . . . .
C00O C 0.4398(3) -0.0681(3) 0.3578(3) 0.0503(9) Uani 1 1 d . . . . .
H00O H 0.419141 -0.135346 0.344049 0.060 Uiso 1 1 calc R U . . .
C00P C 0.1369(3) 0.1181(3) 0.4687(3) 0.0481(9) Uani 1 1 d . . . . .
H00P H 0.111352 0.101119 0.402907 0.058 Uiso 1 1 calc R U . . .
C00Q C 0.2074(3) 0.2404(3) 0.5958(3) 0.0525(9) Uani 1 1 d . . . . .
H00Q H 0.228859 0.306274 0.615983 0.063 Uiso 1 1 calc R U . . .
C00R C 0.5485(3) -0.0397(3) 0.3771(3) 0.0507(9) Uani 1 1 d . . . . .
H00R H 0.599402 -0.087620 0.375201 0.061 Uiso 1 1 calc R U . . .
C00S C 0.9596(3) 0.3809(3) 0.6231(3) 0.0615(11) Uani 1 1 d . . . . .
H00A H 0.976217 0.426395 0.580171 0.092 Uiso 1 1 calc R U . . .
H00B H 1.022073 0.338285 0.655632 0.092 Uiso 1 1 calc R U . . .
H00C H 0.942602 0.419004 0.670700 0.092 Uiso 1 1 calc R U . . .
C00T C 0.8364(3) 0.2414(3) 0.6320(3) 0.0650(11) Uani 1 1 d . . . . .
H00D H 0.813449 0.277860 0.676929 0.097 Uiso 1 1 calc R U . . .
H00E H 0.901704 0.203270 0.667658 0.097 Uiso 1 1 calc R U . . .
H00F H 0.778804 0.196134 0.594058 0.097 Uiso 1 1 calc R U . . .
C00U C 0.2135(4) 0.1658(4) 0.6640(3) 0.0709(12) Uani 1 1 d . . . . .
H00U H 0.239183 0.182490 0.729944 0.085 Uiso 1 1 calc R U . . .
C00V C 0.8840(3) 0.2611(3) 0.4835(3) 0.0604(11) Uani 1 1 d . . . . .
H00I H 0.819818 0.223758 0.443824 0.091 Uiso 1 1 calc R U . . .
H00N H 0.944726 0.215488 0.512107 0.091 Uiso 1 1 calc R U . . .
H00S H 0.902052 0.309626 0.443755 0.091 Uiso 1 1 calc R U . . .
C00W C 0.1429(3) 0.0455(3) 0.5380(3) 0.0631(11) Uani 1 1 d . . . . .
H00W H 0.119641 -0.020034 0.517571 0.076 Uiso 1 1 calc R U . . .
C00X C 0.1819(4) 0.0674(4) 0.6353(3) 0.0689(12) Uani 1 1 d . . . . .
C00Y C 0.1929(6) -0.0137(5) 0.7110(5) 0.127(2) Uani 1 1 d . . . . .
H00T H 0.262489 -0.047438 0.727881 0.191 Uiso 1 1 calc R U . . .
H00V H 0.134262 -0.061898 0.684561 0.191 Uiso 1 1 calc R U . . .
H00X H 0.188868 0.016839 0.768235 0.191 Uiso 1 1 calc R U . . .

loop_
_atom_site_aniso_label
_atom_site_aniso_U_11
_atom_site_aniso_U_22
_atom_site_aniso_U_33
_atom_site_aniso_U_23
_atom_site_aniso_U_13
_atom_site_aniso_U_12
S001 0.0291(4) 0.0331(4) 0.0498(5) 0.0015(4) 0.0148(4) 0.0002(3)
O002 0.0386(13) 0.0529(15) 0.0533(15) 0.0024(12) 0.0039(11) -0.0062(11)
O003 0.0424(13) 0.0350(13) 0.0827(18) -0.0005(12) 0.0333(13) 0.0057(10)
N004 0.0250(12) 0.0331(14) 0.0324(13) -0.0004(10) 0.0098(10) -0.0012(10)
N005 0.0350(14) 0.0367(16) 0.0434(15) -0.0045(12) 0.0176(12) -0.0046(12)
N006 0.0274(13) 0.0363(16) 0.0435(15) -0.0028(12) 0.0109(12) 0.0013(11)
N007 0.0330(14) 0.0316(15) 0.0550(17) -0.0089(12) 0.0183(13) -0.0067(11)
N008 0.0265(13) 0.0385(15) 0.0405(14) -0.0021(12) 0.0085(11) 0.0056(11)
C009 0.0272(15) 0.0339(16) 0.0269(15) -0.0026(12) 0.0093(12) 0.0009(12)
C00A 0.0300(16) 0.0377(18) 0.0315(16) -0.0003(13) 0.0101(13) -0.0035(14)
C00B 0.0303(16) 0.0326(17) 0.0299(15) -0.0008(12) 0.0121(13) -0.0015(13)
C00C 0.0366(17) 0.0328(17) 0.0316(16) -0.0009(13) 0.0112(13) 0.0010(13)
C00D 0.0309(16) 0.0398(18) 0.0292(15) -0.0013(13) 0.0112(13) 0.0025(14)
C00E 0.0301(16) 0.0351(18) 0.0311(16) -0.0007(13) 0.0140(13) 0.0014(13)
C00F 0.0370(17) 0.0366(17) 0.0299(16) -0.0017(13) 0.0107(13) -0.0033(14)
C00G 0.0271(16) 0.047(2) 0.0433(19) 0.0006(15) 0.0070(14) 0.0037(14)
C00H 0.0331(16) 0.0373(18) 0.0357(17) -0.0011(14) 0.0135(13) -0.0048(14)
C00I 0.0309(16) 0.0346(17) 0.050(2) 0.0006(14) 0.0221(14) 0.0020(13)
C00J 0.0379(18) 0.0373(19) 0.0461(19) 0.0108(15) 0.0145(15) 0.0069(15)
C00K 0.0424(19) 0.0332(17) 0.0443(19) 0.0054(14) 0.0142(15) 0.0006(15)
C00L 0.045(2) 0.040(2) 0.0401(18) -0.0059(15) 0.0120(15) -0.0069(16)
C00M 0.0409(19) 0.039(2) 0.055(2) -0.0019(16) 0.0150(16) 0.0032(15)
C00N 0.0291(16) 0.0376(18) 0.051(2) -0.0006(15) 0.0105(14) 0.0050(14)
C00O 0.061(2) 0.0356(19) 0.049(2) -0.0067(16) 0.0155(18) -0.0022(17)
C00P 0.047(2) 0.040(2) 0.064(2) -0.0012(17) 0.0281(18) -0.0004(16)
C00Q 0.055(2) 0.054(2) 0.055(2) -0.0040(18) 0.0289(18) -0.0023(18)
C00R 0.054(2) 0.039(2) 0.057(2) -0.0037(17) 0.0195(18) 0.0085(17)
C00S 0.036(2) 0.049(2) 0.079(3) -0.009(2) -0.0009(19) 0.0042(17)
C00T 0.057(2) 0.063(3) 0.065(3) 0.019(2) 0.012(2) 0.006(2)
C00U 0.088(3) 0.084(3) 0.054(2) 0.008(2) 0.043(2) 0.010(3)
C00V 0.042(2) 0.062(3) 0.078(3) -0.012(2) 0.025(2) 0.0073(18)
C00W 0.074(3) 0.040(2) 0.095(3) 0.010(2) 0.054(3) 0.0023(19)
C00X 0.087(3) 0.064(3) 0.080(3) 0.024(2) 0.058(3) 0.016(2)
C00Y 0.205(7) 0.101(4) 0.123(5) 0.054(4) 0.115(5) 0.029(5)

loop_
_atom_type_symbol
_atom_type_description
_atom_type_scat_dispersion_real
_atom_type_scat_dispersion_imag
_atom_type_scat_source
C C 0.0033 0.0016 'International Tables Vol C Tables 4.2.6.8 and 6.1.1.4'
H H 0.0000 0.0000 'International Tables Vol C Tables 4.2.6.8 and 6.1.1.4'
N N 0.0061 0.0033 'International Tables Vol C Tables 4.2.6.8 and 6.1.1.4'
O O 0.0106 0.0060 'International Tables Vol C Tables 4.2.6.8 and 6.1.1.4'
S S 0.1246 0.1234 'International Tables Vol C Tables 4.2.6.8 and 6.1.1.4'

loop_
_geom_angle_atom_site_label_1
_geom_angle_atom_site_label_2
_geom_angle_atom_site_label_3
_geom_angle
_geom_angle_site_symmetry_1
_geom_angle_site_symmetry_3
_geom_angle_publ_flag
O002 S001 O003 117.23(15) . . ?
O002 S001 N007 115.20(14) . . ?
O002 S001 C00I 106.96(15) . . ?
O003 S001 N007 104.10(14) . . ?
O003 S001 C00I 105.61(15) . . ?
N007 S001 C00I 106.96(13) . . ?
C00B N004 C00A 123.6(2) . . ?
C00D N004 C00A 119.4(2) . . ?
C00D N004 C00B 117.0(2) . . ?
C00A N005 C00F 120.0(3) . . ?
C00D N006 C00E 119.4(3) . . ?
S001 N007 H007 118.1 . . ?
C00A N007 S001 123.8(2) . . ?
C00A N007 H007 118.1 . . ?
C00E N008 C00N 126.5(3) . . ?
C00B C009 C00E 118.0(3) . . ?
C00H C009 C00B 119.3(3) . . ?
C00H C009 C00E 122.6(3) . . ?
N005 C00A N004 120.5(3) . . ?
N005 C00A N007 123.8(3) . . ?
N007 C00A N004 115.4(3) . . ?
N004 C00B C00G 124.6(3) . . ?
C009 C00B N004 117.7(3) . . ?
C009 C00B C00G 117.0(3) . . ?
C00F C00C C00D 117.7(3) . . ?
C00F C00C C00M 120.2(3) . . ?
C00M C00C C00D 122.1(3) . . ?
N004 C00D C00C 117.6(3) . . ?
N006 C00D N004 123.3(3) . . ?
N006 C00D C00C 119.1(3) . . ?
N006 C00E C009 119.1(3) . . ?
N008 C00E N006 119.2(3) . . ?
N008 C00E C009 121.6(3) . . ?
N005 C00F C00C 122.4(3) . . ?
N005 C00F C00L 119.1(3) . . ?
C00C C00F C00L 118.4(3) . . ?
C00B C00G H00G 119.3 . . ?
C00J C00G C00B 121.5(3) . . ?
C00J C00G H00G 119.3 . . ?
C009 C00H H00H 119.6 . . ?
C00K C00H C009 120.8(3) . . ?
C00K C00H H00H 119.6 . . ?
C00P C00I S001 120.3(3) . . ?
C00Q C00I S001 119.6(3) . . ?
C00Q C00I C00P 120.1(3) . . ?
C00G C00J H00J 119.3 . . ?
C00G C00J C00K 121.4(3) . . ?
C00K C00J H00J 119.3 . . ?
C00H C00K C00J 119.7(3) . . ?
C00H C00K H00K 120.2 . . ?
C00J C00K H00K 120.2 . . ?
C00F C00L H00L 119.8 . . ?
C00O C00L C00F 120.4(3) . . ?
C00O C00L H00L 119.8 . . ?
C00C C00M H00M 120.0 . . ?
C00R C00M C00C 119.9(3) . . ?
C00R C00M H00M 120.0 . . ?
N008 C00N C00S 106.3(3) . . ?
N008 C00N C00T 110.4(3) . . ?
N008 C00N C00V 109.4(3) . . ?
C00S C00N C00T 109.5(3) . . ?
C00S C00N C00V 109.7(3) . . ?
C00V C00N C00T 111.4(3) . . ?
C00L C00O H00O 119.5 . . ?
C00L C00O C00R 121.1(3) . . ?
C00R C00O H00O 119.5 . . ?
C00I C00P H00P 120.3 . . ?
C00I C00P C00W 119.4(4) . . ?
C00W C00P H00P 120.3 . . ?
C00I C00Q H00Q 120.3 . . ?
C00I C00Q C00U 119.4(4) . . ?
C00U C00Q H00Q 120.3 . . ?
C00M C00R C00O 119.9(3) . . ?
C00M C00R H00R 120.0 . . ?
C00O C00R H00R 120.0 . . ?
C00N C00S H00A 109.5 . . ?
C00N C00S H00B 109.5 . . ?
C00N C00S H00C 109.5 . . ?
H00A C00S H00B 109.5 . . ?
H00A C00S H00C 109.5 . . ?
H00B C00S H00C 109.5 . . ?
C00N C00T H00D 109.5 . . ?
C00N C00T H00E 109.5 . . ?
C00N C00T H00F 109.5 . . ?
H00D C00T H00E 109.5 . . ?
H00D C00T H00F 109.5 . . ?
H00E C00T H00F 109.5 . . ?
C00Q C00U H00U 119.5 . . ?
C00X C00U C00Q 121.1(4) . . ?
C00X C00U H00U 119.5 . . ?
C00N C00V H00I 109.5 . . ?
C00N C00V H00N 109.5 . . ?
C00N C00V H00S 109.5 . . ?
H00I C00V H00N 109.5 . . ?
H00I C00V H00S 109.5 . . ?
H00N C00V H00S 109.5 . . ?
C00P C00W H00W 119.1 . . ?
C00X C00W C00P 121.8(4) . . ?
C00X C00W H00W 119.1 . . ?
C00U C00X C00Y 120.4(5) . . ?
C00W C00X C00U 118.2(4) . . ?
C00W C00X C00Y 121.4(5) . . ?
C00X C00Y H00T 109.5 . . ?
C00X C00Y H00V 109.5 . . ?
C00X C00Y H00X 109.5 . . ?
H00T C00Y H00V 109.5 . . ?
H00T C00Y H00X 109.5 . . ?
H00V C00Y H00X 109.5 . . ?

loop_
_geom_bond_atom_site_label_1
_geom_bond_atom_site_label_2
_geom_bond_distance
_geom_bond_site_symmetry_2
_geom_bond_publ_flag
S001 O002 1.432(2) . ?
S001 O003 1.441(2) . ?
S001 N007 1.563(3) . ?
S001 C00I 1.773(3) . ?
N004 C00A 1.449(4) . ?
N004 C00B 1.422(4) . ?
N004 C00D 1.374(4) . ?
N005 C00A 1.306(4) . ?
N005 C00F 1.369(4) . ?
N006 C00D 1.332(4) . ?
N006 C00E 1.339(4) . ?
N007 H007 0.8600 . ?
N007 C00A 1.329(4) . ?
N008 C00E 1.329(4) . ?
N008 C00N 1.497(4) . ?
C009 C00B 1.405(4) . ?
C009 C00E 1.446(4) . ?
C009 C00H 1.404(4) . ?
C00B C00G 1.441(4) . ?
C00C C00D 1.435(4) . ?
C00C C00F 1.404(4) . ?
C00C C00M 1.408(4) . ?
C00F C00L 1.406(4) . ?
C00G H00G 0.9300 . ?
C00G C00J 1.313(4) . ?
C00H H00H 0.9300 . ?
C00H C00K 1.367(4) . ?
C00I C00P 1.377(5) . ?
C00I C00Q 1.375(5) . ?
C00J H00J 0.9300 . ?
C00J C00K 1.387(4) . ?
C00K H00K 0.9300 . ?
C00L H00L 0.9300 . ?
C00L C00O 1.365(5) . ?
C00M H00M 0.9300 . ?
C00M C00R 1.365(5) . ?
C00N C00S 1.523(5) . ?
C00N C00T 1.528(5) . ?
C00N C00V 1.524(5) . ?
C00O H00O 0.9300 . ?
C00O C00R 1.396(5) . ?
C00P H00P 0.9300 . ?
C00P C00W 1.387(5) . ?
C00Q H00Q 0.9300 . ?
C00Q C00U 1.393(6) . ?
C00R H00R 0.9300 . ?
C00S H00A 0.9600 . ?
C00S H00B 0.9600 . ?
C00S H00C 0.9600 . ?
C00T H00D 0.9600 . ?
C00T H00E 0.9600 . ?
C00T H00F 0.9600 . ?
C00U H00U 0.9300 . ?
C00U C00X 1.384(6) . ?
C00V H00I 0.9600 . ?
C00V H00N 0.9600 . ?
C00V H00S 0.9600 . ?
C00W H00W 0.9300 . ?
C00W C00X 1.365(6) . ?
C00X C00Y 1.519(6) . ?
C00Y H00T 0.9600 . ?
C00Y H00V 0.9600 . ?
C00Y H00X 0.9600 . ?

loop_
_geom_torsion_atom_site_label_1
_geom_torsion_atom_site_label_2
_geom_torsion_atom_site_label_3
_geom_torsion_atom_site_label_4
_geom_torsion
_geom_torsion_site_symmetry_1
_geom_torsion_site_symmetry_2
_geom_torsion_site_symmetry_3
_geom_torsion_site_symmetry_4
_geom_torsion_publ_flag
S001 N007 C00A N004 178.24(19) . . . . ?
S001 N007 C00A N005 -8.3(4) . . . . ?
S001 C00I C00P C00W -177.3(3) . . . . ?
S001 C00I C00Q C00U 177.8(3) . . . . ?
O002 S001 N007 C00A -56.3(3) . . . . ?
O002 S001 C00I C00P 17.7(3) . . . . ?
O002 S001 C00I C00Q -159.8(3) . . . . ?
O003 S001 N007 C00A 173.9(2) . . . . ?
O003 S001 C00I C00P 143.3(3) . . . . ?
O003 S001 C00I C00Q -34.2(3) . . . . ?
N004 C00B C00G C00J -176.8(3) . . . . ?
N005 C00F C00L C00O -178.5(3) . . . . ?
N007 S001 C00I C00P -106.3(3) . . . . ?
N007 S001 C00I C00Q 76.2(3) . . . . ?
C009 C00B C00G C00J -7.0(4) . . . . ?
C009 C00H C00K C00J -0.2(5) . . . . ?
C00A N004 C00B C009 164.1(3) . . . . ?
C00A N004 C00B C00G -26.1(4) . . . . ?
C00A N004 C00D N006 -161.4(3) . . . . ?
C00A N004 C00D C00C 17.6(4) . . . . ?
C00A N005 C00F C00C 5.2(4) . . . . ?
C00A N005 C00F C00L -178.5(3) . . . . ?
C00B N004 C00A N005 161.4(3) . . . . ?
C00B N004 C00A N007 -24.9(4) . . . . ?
C00B N004 C00D N006 20.4(4) . . . . ?
C00B N004 C00D C00C -160.6(3) . . . . ?
C00B C009 C00E N006 19.3(4) . . . . ?
C00B C009 C00E N008 -163.4(3) . . . . ?
C00B C009 C00H C00K -1.0(4) . . . . ?
C00B C00G C00J C00K 6.0(5) . . . . ?
C00C C00F C00L C00O -1.9(5) . . . . ?
C00C C00M C00R C00O -2.2(5) . . . . ?
C00D N004 C00A N005 -16.7(4) . . . . ?
C00D N004 C00A N007 157.0(3) . . . . ?
C00D N004 C00B C009 -17.8(4) . . . . ?
C00D N004 C00B C00G 152.0(3) . . . . ?
C00D N006 C00E N008 164.5(3) . . . . ?
C00D N006 C00E C009 -18.1(4) . . . . ?
C00D C00C C00F N005 -3.7(4) . . . . ?
C00D C00C C00F C00L 179.9(3) . . . . ?
C00D C00C C00M C00R -177.8(3) . . . . ?
C00E N006 C00D N004 -2.0(4) . . . . ?
C00E N006 C00D C00C 179.0(3) . . . . ?
C00E N008 C00N C00S -175.8(3) . . . . ?
C00E N008 C00N C00T -57.2(4) . . . . ?
C00E N008 C00N C00V 65.8(4) . . . . ?
C00E C009 C00B N004 -1.0(4) . . . . ?
C00E C009 C00B C00G -171.5(3) . . . . ?
C00E C009 C00H C00K 174.7(3) . . . . ?
C00F N005 C00A N004 4.9(4) . . . . ?
C00F N005 C00A N007 -168.3(3) . . . . ?
C00F C00C C00D N004 -7.9(4) . . . . ?
C00F C00C C00D N006 171.1(3) . . . . ?
C00F C00C C00M C00R 1.4(5) . . . . ?
C00F C00L C00O C00R 1.2(5) . . . . ?
C00G C00J C00K C00H -2.3(5) . . . . ?
C00H C009 C00B N004 174.9(3) . . . . ?
C00H C009 C00B C00G 4.4(4) . . . . ?
C00H C009 C00E N006 -156.4(3) . . . . ?
C00H C009 C00E N008 20.8(4) . . . . ?
C00I S001 N007 C00A 62.4(3) . . . . ?
C00I C00P C00W C00X -1.2(6) . . . . ?
C00I C00Q C00U C00X 0.1(6) . . . . ?
C00L C00O C00R C00M 0.9(6) . . . . ?
C00M C00C C00D N004 171.3(3) . . . . ?
C00M C00C C00D N006 -9.7(5) . . . . ?
C00M C00C C00F N005 177.1(3) . . . . ?
C00M C00C C00F C00L 0.7(4) . . . . ?
C00N N008 C00E N006 0.2(5) . . . . ?
C00N N008 C00E C009 -177.1(3) . . . . ?
C00P C00I C00Q C00U 0.4(5) . . . . ?
C00P C00W C00X C00U 1.6(6) . . . . ?
C00P C00W C00X C00Y -177.2(4) . . . . ?
C00Q C00I C00P C00W 0.2(5) . . . . ?
C00Q C00U C00X C00W -1.0(7) . . . . ?
C00Q C00U C00X C00Y 177.9(4) . . . . ?
